data_7019506
loop_
_publ_author_name
'Tan, Chunhong'
'Jin, Meiliang'
'Ma, Xiao'
'Zhu, Qilong'
'Huang, Yihui'
'Wang, Yanlong'
'Hu, Shengmin'
'Sheng, Tianlu'
'Wu, Xintao'

_publ_section_title
;
 In situ synthesis of nickel tiara-like clusters with two different
 thiolate bridges.
;
_journal_issue 27
_journal_name_full 'Dalton transactions (Cambridge, England : 2003)'
_journal_page_first 8472
_journal_page_last 8476
_journal_paper_doi 10.1039/c2dt30524k
_journal_volume 41
_journal_year 2012
_chemical_formula_sum 'C60 H140 Ni10 S20'
_chemical_formula_weight 2090.02
_chemical_name_systematic
;
?
;
_space_group_IT_number 14
_symmetry_cell_setting monoclinic
_symmetry_space_group_name_Hall '-P 2ybc'
_symmetry_space_group_name_H-M 'P 1 21/c 1'
_atom_sites_solution_hydrogens geom
_atom_sites_solution_primary direct
_atom_sites_solution_secondary difmap
_audit_creation_method SHELXL-97
_cell_angle_alpha 90.00
_cell_angle_beta 117.22(3)
_cell_angle_gamma 90.00
_cell_formula_units_Z 2
_cell_length_a 10.110(8)
_cell_length_b 26.08(2)
_cell_length_c 20.156(14)
_cell_measurement_temperature 293(2)
_cell_volume 4726(6)
_computing_cell_refinement 'CrystalClear (Rigaku Inc., 2008)'
_computing_data_collection 'CrystalClear (Rigaku Inc., 2008)'
_computing_data_reduction 'CrystalClear (Rigaku Inc., 2008)'
_computing_structure_refinement 'SHELXL-97 (Sheldrick, 1997)'
_computing_structure_solution 'SHELXS-97 (Sheldrick, 1990)'
_diffrn_ambient_temperature 293(2)
_diffrn_detector_area_resol_mean 14.6306
_diffrn_measured_fraction_theta_full 0.965
_diffrn_measured_fraction_theta_max 0.965
_diffrn_measurement_device_type 'Mercury70 (2x2 bin mode)'
_diffrn_measurement_method CCD_Profile_fitting
_diffrn_radiation_monochromator graphite
_diffrn_radiation_source 'fine-focus sealed tube'
_diffrn_radiation_type MoK\a
_diffrn_radiation_wavelength 0.71073
_diffrn_reflns_av_R_equivalents 0.0699
_diffrn_reflns_av_sigmaI/netI 0.0678
_diffrn_reflns_limit_h_max 12
_diffrn_reflns_limit_h_min -12
_diffrn_reflns_limit_k_max 31
_diffrn_reflns_limit_k_min -31
_diffrn_reflns_limit_l_max 23
_diffrn_reflns_limit_l_min -23
_diffrn_reflns_number 28556
_diffrn_reflns_theta_full 25.00
_diffrn_reflns_theta_max 25.00
_diffrn_reflns_theta_min 2.83
_exptl_absorpt_coefficient_mu 2.417
_exptl_absorpt_correction_T_max 1.0000
_exptl_absorpt_correction_T_min 0.8210
_exptl_absorpt_correction_type multi-scan
_exptl_absorpt_process_details 'RIGAKU/MSC(2004), CrystalClear Version 1.3.6'
_exptl_crystal_colour black
_exptl_crystal_density_diffrn 1.469
_exptl_crystal_density_method 'not measured'
_exptl_crystal_description cuboid
_exptl_crystal_F_000 2200
_exptl_crystal_size_max 0.35
_exptl_crystal_size_mid 0.35
_exptl_crystal_size_min 0.15
_refine_diff_density_max 0.385
_refine_diff_density_min -0.377
_refine_diff_density_rms 0.075
_refine_ls_extinction_method none
_refine_ls_goodness_of_fit_ref 1.024
_refine_ls_hydrogen_treatment constr
_refine_ls_matrix_type full
_refine_ls_number_parameters 491
_refine_ls_number_reflns 8023
_refine_ls_number_restraints 362
_refine_ls_restrained_S_all 1.018
_refine_ls_R_factor_all 0.1279
_refine_ls_R_factor_gt 0.0726
_refine_ls_shift/su_max 0.001
_refine_ls_shift/su_mean 0.000
_refine_ls_structure_factor_coef Fsqd
_refine_ls_weighting_details 'calc w=1/[\s^2^(Fo^2^)+(0.0234P)^2^+15.2725P] where P=(Fo^2^+2Fc^2^)/3'
_refine_ls_weighting_scheme calc
_refine_ls_wR_factor_gt 0.1203
_refine_ls_wR_factor_ref 0.1468
_reflns_number_gt 4581
_reflns_number_total 8023
_reflns_threshold_expression >2sigma(I)
_cod_data_source_file c2dt30524k.txt
_cod_data_source_block x
_cod_depositor_comments
;
The following automatic conversions were performed:

'_symmetry_cell_setting' value 'MONOCLINIC' changed to 'monoclinic'
according to /home/saulius/struct/CIF-dictionaries/cif_core.dic
dictionary named 'cif_core.dic' version 2.4.1 from
2010-06-29.

'_exptl_absorpt_correction_type' value 'Multi-scan'
changed to 'multi-scan' according to
/home/saulius/struct/CIF-dictionaries/cif_core.dic dictionary named
'cif_core.dic' version 2.4.1 from 2010-06-29.

Automatic conversion script
Id: cif_fix_values 1891 2012-01-12 08:04:46Z andrius 
;
_cod_original_sg_symbol_H-M P21/C
_cod_database_code 7019506

loop_
_symmetry_equiv_pos_as_xyz
'x, y, z'
'-x, y+1/2, -z+1/2'
'-x, -y, -z'
'x, -y-1/2, z-1/2'

loop_
_atom_site_label
_atom_site_type_symbol
_atom_site_fract_x
_atom_site_fract_y
_atom_site_fract_z
_atom_site_U_iso_or_equiv
_atom_site_adp_type
_atom_site_occupancy
_atom_site_symmetry_multiplicity
_atom_site_calc_flag
_atom_site_refinement_flags
_atom_site_disorder_assembly
_atom_site_disorder_group
Ni1 Ni -0.18104(12) 0.33535(4) 0.00841(6) 0.0826(3) Uani 1 1 d . . .
Ni2 Ni 0.05134(12) 0.35065(4) 0.17947(6) 0.0820(3) Uani 1 1 d . . .
Ni3 Ni 0.27052(12) 0.42940(4) 0.28885(6) 0.0809(3) Uani 1 1 d . B .
Ni4 Ni 0.38130(12) 0.53807(4) 0.27886(6) 0.0849(4) Uani 1 1 d . C .
Ni5 Ni 0.34292(13) 0.62438(4) 0.16085(6) 0.0851(4) Uani 1 1 d . C .
S1 S 0.0453(3) 0.30782(10) 0.08327(14) 0.0976(7) Uani 1 1 d . A .
S2 S -0.1910(3) 0.34695(9) 0.11423(14) 0.0904(7) Uani 1 1 d . . .
S3 S 0.0526(3) 0.39925(9) 0.26947(13) 0.0868(7) Uani 1 1 d . B .
S4 S 0.2935(3) 0.35354(9) 0.24791(14) 0.0907(7) Uani 1 1 d . . .
S5 S 0.4832(3) 0.46117(9) 0.30142(14) 0.0913(7) Uani 1 1 d . . .
S6 S 0.2453(3) 0.50580(9) 0.32867(13) 0.0855(6) Uani 1 1 d . . .
S7 S 0.2736(3) 0.61359(9) 0.24948(15) 0.0978(8) Uani 1 1 d . . .
S8 S 0.5169(3) 0.56960(10) 0.22924(15) 0.1009(8) Uani 1 1 d . . .
S9 S 0.4016(2) 0.63236(9) 0.06736(13) 0.0870(7) Uani 1 1 d . . .
S10 S 0.1702(3) 0.68037(9) 0.09622(14) 0.0926(7) Uani 1 1 d . . .
C1 C 0.0295(13) 0.2396(4) 0.0974(7) 0.143(4) Uani 1 1 d D . .
C2 C -0.1289(15) 0.2218(10) 0.0648(15) 0.189(9) Uani 0.50 1 d PDU A 1
H2A H -0.1309 0.1857 0.0741 0.283 Uiso 0.50 1 calc PR A 1
H2B H -0.1771 0.2279 0.0120 0.283 Uiso 0.50 1 calc PR A 1
H2C H -0.1798 0.2402 0.0875 0.283 Uiso 0.50 1 calc PR A 1
C3 C 0.112(3) 0.2194(10) 0.1736(8) 0.182(9) Uani 0.50 1 d PDU A 1
H3A H 0.0923 0.1834 0.1737 0.273 Uiso 0.50 1 calc PR A 1
H3B H 0.0811 0.2370 0.2060 0.273 Uiso 0.50 1 calc PR A 1
H3C H 0.2167 0.2247 0.1909 0.273 Uiso 0.50 1 calc PR A 1
C4 C 0.092(3) 0.2141(10) 0.0499(13) 0.191(10) Uani 0.50 1 d PDU A 1
H4A H 0.0866 0.1775 0.0536 0.287 Uiso 0.50 1 calc PR A 1
H4B H 0.1935 0.2242 0.0672 0.287 Uiso 0.50 1 calc PR A 1
H4C H 0.0345 0.2243 -0.0012 0.287 Uiso 0.50 1 calc PR A 1
C2B C -0.030(3) 0.2031(10) 0.0333(11) 0.201(11) Uani 0.50 1 d PDU A 2
H2BA H -0.0321 0.1692 0.0512 0.301 Uiso 0.50 1 calc PR A 2
H2BB H 0.0329 0.2035 0.0092 0.301 Uiso 0.50 1 calc PR A 2
H2BC H -0.1289 0.2132 -0.0017 0.301 Uiso 0.50 1 calc PR A 2
C3B C -0.061(3) 0.2313(11) 0.1390(16) 0.215(10) Uani 0.50 1 d PDU A 2
H3BA H -0.0684 0.1953 0.1465 0.322 Uiso 0.50 1 calc PR A 2
H3BB H -0.1593 0.2452 0.1104 0.322 Uiso 0.50 1 calc PR A 2
H3BC H -0.0140 0.2483 0.1865 0.322 Uiso 0.50 1 calc PR A 2
C4B C 0.1831(17) 0.2209(12) 0.1507(14) 0.204(10) Uani 0.50 1 d PDU A 2
H4BA H 0.1791 0.1850 0.1599 0.306 Uiso 0.50 1 calc PR A 2
H4BB H 0.2186 0.2395 0.1968 0.306 Uiso 0.50 1 calc PR A 2
H4BC H 0.2492 0.2264 0.1291 0.306 Uiso 0.50 1 calc PR A 2
C5 C -0.2721(12) 0.4088(4) 0.1124(6) 0.123(4) Uani 1 1 d . . .
H5A H -0.3765 0.4078 0.0764 0.147 Uiso 1 1 calc R . .
H5B H -0.2663 0.4153 0.1611 0.147 Uiso 1 1 calc R . .
C6 C -0.1995(14) 0.4521(4) 0.0931(6) 0.141(4) Uani 1 1 d . . .
H6A H -0.2486 0.4836 0.0930 0.211 Uiso 1 1 calc R . .
H6B H -0.2066 0.4464 0.0445 0.211 Uiso 1 1 calc R . .
H6C H -0.0967 0.4541 0.1293 0.211 Uiso 1 1 calc R . .
C7 C 0.0685(12) 0.3608(4) 0.3475(5) 0.116(3) Uani 1 1 d D . .
C8 C -0.057(2) 0.3239(8) 0.3271(15) 0.175(9) Uani 0.50 1 d PDU B 1
H8A H -0.0418 0.3040 0.3701 0.263 Uiso 0.50 1 calc PR B 1
H8B H -0.0622 0.3016 0.2882 0.263 Uiso 0.50 1 calc PR B 1
H8C H -0.1490 0.3426 0.3100 0.263 Uiso 0.50 1 calc PR B 1
C9 C 0.2108(18) 0.3315(8) 0.3839(14) 0.162(8) Uani 0.50 1 d PDU B 1
H9A H 0.2125 0.3116 0.4244 0.243 Uiso 0.50 1 calc PR B 1
H9B H 0.2930 0.3550 0.4028 0.243 Uiso 0.50 1 calc PR B 1
H9C H 0.2185 0.3090 0.3481 0.243 Uiso 0.50 1 calc PR B 1
C10 C 0.067(3) 0.3964(10) 0.4062(13) 0.169(9) Uani 0.50 1 d PDU B 1
H10A H 0.0768 0.3768 0.4485 0.254 Uiso 0.50 1 calc PR B 1
H10B H -0.0252 0.4150 0.3859 0.254 Uiso 0.50 1 calc PR B 1
H10C H 0.1483 0.4201 0.4215 0.254 Uiso 0.50 1 calc PR B 1
C8B C -0.0900(15) 0.3499(10) 0.3318(18) 0.181(9) Uani 0.50 1 d PDU B 2
H8BA H -0.0901 0.3287 0.3706 0.271 Uiso 0.50 1 calc PR B 2
H8BB H -0.1409 0.3326 0.2847 0.271 Uiso 0.50 1 calc PR B 2
H8BC H -0.1397 0.3816 0.3299 0.271 Uiso 0.50 1 calc PR B 2
C9B C 0.143(3) 0.3102(7) 0.3558(16) 0.178(10) Uani 0.50 1 d PDU B 2
H9BA H 0.1437 0.2922 0.3976 0.268 Uiso 0.50 1 calc PR B 2
H9BB H 0.2430 0.3154 0.3639 0.268 Uiso 0.50 1 calc PR B 2
H9BC H 0.0893 0.2904 0.3112 0.268 Uiso 0.50 1 calc PR B 2
C10B C 0.142(3) 0.3881(11) 0.4207(12) 0.170(9) Uani 0.50 1 d PDU B 2
H10D H 0.1489 0.3655 0.4598 0.255 Uiso 0.50 1 calc PR B 2
H10E H 0.0846 0.4177 0.4193 0.255 Uiso 0.50 1 calc PR B 2
H10F H 0.2401 0.3986 0.4301 0.255 Uiso 0.50 1 calc PR B 2
C11 C 0.3894(11) 0.3570(4) 0.1888(6) 0.117(4) Uani 1 1 d . . .
H11A H 0.3178 0.3513 0.1372 0.141 Uiso 1 1 calc R . .
H11B H 0.4310 0.3910 0.1926 0.141 Uiso 1 1 calc R . .
C12 C 0.5050(18) 0.3201(7) 0.2103(10) 0.258(10) Uani 1 1 d . . .
H12A H 0.5518 0.3229 0.1784 0.387 Uiso 1 1 calc R . .
H12B H 0.4641 0.2863 0.2060 0.387 Uiso 1 1 calc R . .
H12C H 0.5774 0.3261 0.2611 0.387 Uiso 1 1 calc R . .
C13 C 0.6266(14) 0.4575(5) 0.4001(6) 0.124(4) Uani 1 1 d . . .
C14 C 0.6595(19) 0.4019(6) 0.4205(9) 0.245(9) Uani 1 1 d . . .
H14A H 0.7333 0.3991 0.4717 0.368 Uiso 1 1 calc R . .
H14B H 0.6960 0.3863 0.3890 0.368 Uiso 1 1 calc R . .
H14C H 0.5701 0.3848 0.4139 0.368 Uiso 1 1 calc R . .
C15 C 0.5886(18) 0.4812(9) 0.4524(8) 0.297(14) Uani 1 1 d . . .
H15A H 0.6692 0.4773 0.5017 0.446 Uiso 1 1 calc R . .
H15B H 0.5009 0.4653 0.4500 0.446 Uiso 1 1 calc R . .
H15C H 0.5700 0.5170 0.4409 0.446 Uiso 1 1 calc R . .
C16 C 0.7618(16) 0.4847(8) 0.4041(10) 0.288(12) Uani 1 1 d . . .
H16A H 0.8398 0.4840 0.4546 0.432 Uiso 1 1 calc R . .
H16B H 0.7367 0.5196 0.3883 0.432 Uiso 1 1 calc R . .
H16C H 0.7949 0.4677 0.3721 0.432 Uiso 1 1 calc R . .
C17 C 0.0536(10) 0.5287(3) 0.2814(5) 0.099(3) Uani 0.50 1 d PD C 1
H17A H 0.0365 0.5454 0.2351 0.119 Uiso 0.50 1 calc PR C 1
H17B H -0.0134 0.4997 0.2691 0.119 Uiso 0.50 1 calc PR C 1
C18 C 0.019(3) 0.5660(10) 0.3286(15) 0.148(10) Uani 0.50 1 d PDU C 1
H18A H -0.0824 0.5771 0.3016 0.222 Uiso 0.50 1 calc PR C 1
H18B H 0.0840 0.5951 0.3402 0.222 Uiso 0.50 1 calc PR C 1
H18C H 0.0335 0.5494 0.3739 0.222 Uiso 0.50 1 calc PR C 1
C17B C 0.0536(10) 0.5287(3) 0.2814(5) 0.099(3) Uani 0.50 1 d P C 2
H17C H 0.0483 0.5589 0.2522 0.119 Uiso 0.50 1 calc PR C 2
H17D H -0.0093 0.5025 0.2477 0.119 Uiso 0.50 1 calc PR C 2
C18B C -0.002(4) 0.5418(12) 0.3373(16) 0.159(13) Uiso 0.50 1 d PDU C 2
H18D H -0.1031 0.5533 0.3115 0.239 Uiso 0.50 1 calc PR C 2
H18E H 0.0588 0.5684 0.3699 0.239 Uiso 0.50 1 calc PR C 2
H18F H 0.0033 0.5119 0.3662 0.239 Uiso 0.50 1 calc PR C 2
C19 C 0.3789(12) 0.6574(4) 0.3251(6) 0.139(4) Uani 1 1 d DU C .
C20 C 0.340(3) 0.7126(6) 0.3081(17) 0.194(9) Uani 0.50 1 d PDU C 1
H20A H 0.4013 0.7329 0.3509 0.291 Uiso 0.50 1 calc PR C 1
H20B H 0.2372 0.7177 0.2959 0.291 Uiso 0.50 1 calc PR C 1
H20C H 0.3560 0.7227 0.2666 0.291 Uiso 0.50 1 calc PR C 1
C21 C 0.336(3) 0.6423(11) 0.3855(11) 0.159(8) Uani 0.50 1 d PDU C 1
H21A H 0.3879 0.6638 0.4285 0.238 Uiso 0.50 1 calc PR C 1
H21B H 0.3623 0.6072 0.3992 0.238 Uiso 0.50 1 calc PR C 1
H21C H 0.2307 0.6466 0.3672 0.238 Uiso 0.50 1 calc PR C 1
C22 C 0.5443(15) 0.6525(10) 0.3603(15) 0.183(9) Uani 0.50 1 d PDU C 1
H22A H 0.5886 0.6775 0.3993 0.275 Uiso 0.50 1 calc PR C 1
H22B H 0.5778 0.6582 0.3234 0.275 Uiso 0.50 1 calc PR C 1
H22C H 0.5728 0.6187 0.3809 0.275 Uiso 0.50 1 calc PR C 1
C20B C 0.271(2) 0.7020(8) 0.2980(16) 0.173(9) Uani 0.50 1 d PDU C 2
H20D H 0.3113 0.7302 0.3321 0.260 Uiso 0.50 1 calc PR C 2
H20E H 0.1779 0.6918 0.2955 0.260 Uiso 0.50 1 calc PR C 2
H20F H 0.2565 0.7123 0.2494 0.260 Uiso 0.50 1 calc PR C 2
C21B C 0.412(3) 0.6470(13) 0.4044(9) 0.189(11) Uani 0.50 1 d PDU C 2
H21D H 0.4709 0.6745 0.4357 0.283 Uiso 0.50 1 calc PR C 2
H21E H 0.4663 0.6154 0.4207 0.283 Uiso 0.50 1 calc PR C 2
H21F H 0.3207 0.6444 0.4078 0.283 Uiso 0.50 1 calc PR C 2
C22B C 0.5195(18) 0.6755(10) 0.3264(13) 0.180(9) Uani 0.50 1 d PDU C 2
H22D H 0.5682 0.6991 0.3670 0.269 Uiso 0.50 1 calc PR C 2
H22E H 0.4977 0.6923 0.2802 0.269 Uiso 0.50 1 calc PR C 2
H22F H 0.5836 0.6467 0.3330 0.269 Uiso 0.50 1 calc PR C 2
C23 C 0.5386(14) 0.5217(4) 0.1686(7) 0.139(4) Uani 1 1 d . C .
H23A H 0.5843 0.5378 0.1408 0.166 Uiso 1 1 calc R . .
H23B H 0.6053 0.4950 0.1993 0.166 Uiso 1 1 calc R . .
C24 C 0.3940(16) 0.4977(4) 0.1146(7) 0.160(5) Uani 1 1 d . . .
H24A H 0.4121 0.4731 0.0843 0.239 Uiso 1 1 calc R C .
H24B H 0.3281 0.5239 0.0833 0.239 Uiso 1 1 calc R . .
H24C H 0.3493 0.4809 0.1417 0.239 Uiso 1 1 calc R . .
C25 C 0.5432(12) 0.6849(5) 0.0930(6) 0.110(3) Uani 1 1 d . C .
C26 C 0.6881(13) 0.6638(5) 0.1530(6) 0.158(5) Uani 1 1 d . . .
H26A H 0.7638 0.6897 0.1676 0.237 Uiso 1 1 calc R C .
H26B H 0.7175 0.6345 0.1340 0.237 Uiso 1 1 calc R . .
H26C H 0.6751 0.6537 0.1954 0.237 Uiso 1 1 calc R . .
C27 C 0.5595(12) 0.6967(5) 0.0229(6) 0.151(5) Uani 1 1 d . . .
H27A H 0.6311 0.7236 0.0334 0.226 Uiso 1 1 calc R C .
H27B H 0.4653 0.7074 -0.0163 0.226 Uiso 1 1 calc R . .
H27C H 0.5924 0.6665 0.0075 0.226 Uiso 1 1 calc R . .
C28 C 0.4940(15) 0.7309(5) 0.1200(9) 0.208(8) Uani 1 1 d . . .
H28A H 0.5672 0.7575 0.1327 0.312 Uiso 1 1 calc R C .
H28B H 0.4824 0.7219 0.1632 0.312 Uiso 1 1 calc R . .
H28C H 0.4007 0.7429 0.0813 0.312 Uiso 1 1 calc R . .
C29 C -0.0065(11) 0.6578(4) 0.0876(6) 0.118(4) Uani 1 1 d . C .
H29A H -0.0051 0.6600 0.1360 0.141 Uiso 1 1 calc R . .
H29B H -0.0848 0.6801 0.0537 0.141 Uiso 1 1 calc R . .
C30 C -0.0424(12) 0.6032(5) 0.0596(7) 0.143(4) Uani 1 1 d . . .
H30A H -0.1370 0.5936 0.0562 0.215 Uiso 1 1 calc R C .
H30B H 0.0332 0.5806 0.0935 0.215 Uiso 1 1 calc R . .
H30C H -0.0464 0.6008 0.0112 0.215 Uiso 1 1 calc R . .

loop_
_atom_site_aniso_label
_atom_site_aniso_U_11
_atom_site_aniso_U_22
_atom_site_aniso_U_33
_atom_site_aniso_U_23
_atom_site_aniso_U_13
_atom_site_aniso_U_12
Ni1 0.0878(8) 0.0750(7) 0.0969(9) -0.0119(6) 0.0526(7) -0.0028(6)
Ni2 0.0926(8) 0.0694(7) 0.0923(8) -0.0045(6) 0.0496(7) 0.0051(6)
Ni3 0.0881(8) 0.0755(7) 0.0817(8) -0.0029(6) 0.0412(6) 0.0082(6)
Ni4 0.0880(8) 0.0844(8) 0.0868(8) -0.0099(6) 0.0438(7) 0.0016(6)
Ni5 0.0905(8) 0.0816(7) 0.0976(9) -0.0099(6) 0.0556(7) -0.0032(6)
S1 0.1015(18) 0.0918(17) 0.1055(19) -0.0146(14) 0.0525(15) 0.0136(13)
S2 0.0924(17) 0.0921(16) 0.0992(18) -0.0093(13) 0.0544(15) -0.0006(13)
S3 0.0994(17) 0.0763(14) 0.0961(17) -0.0025(12) 0.0546(14) 0.0031(12)
S4 0.0965(17) 0.0815(15) 0.0994(18) -0.0053(13) 0.0494(15) 0.0125(12)
S5 0.0842(16) 0.0887(16) 0.1003(18) -0.0083(13) 0.0417(14) 0.0056(12)
S6 0.0918(16) 0.0806(14) 0.0883(16) -0.0078(12) 0.0450(13) 0.0051(12)
S7 0.123(2) 0.0805(15) 0.116(2) -0.0014(14) 0.0779(18) 0.0082(14)
S8 0.0968(18) 0.1130(19) 0.106(2) 0.0042(15) 0.0576(16) 0.0110(15)
S9 0.0839(16) 0.0926(16) 0.0990(17) -0.0138(13) 0.0544(14) -0.0065(12)
S10 0.1041(18) 0.0840(15) 0.1094(19) -0.0077(13) 0.0659(16) 0.0054(13)
C1 0.123(10) 0.106(9) 0.180(13) -0.005(8) 0.051(9) 0.026(7)
C2 0.195(11) 0.173(11) 0.192(11) 0.005(8) 0.085(8) -0.004(8)
C3 0.191(17) 0.160(15) 0.197(16) 0.027(15) 0.090(14) 0.016(15)
C4 0.209(17) 0.135(14) 0.211(16) -0.064(13) 0.079(15) 0.045(15)
C2B 0.214(18) 0.142(15) 0.214(17) -0.040(14) 0.071(16) -0.013(16)
C3B 0.215(12) 0.198(12) 0.217(12) -0.006(9) 0.086(8) 0.000(9)
C4B 0.209(12) 0.192(11) 0.204(12) 0.011(9) 0.088(8) 0.002(9)
C5 0.122(9) 0.129(9) 0.117(9) -0.020(7) 0.054(7) 0.045(7)
C6 0.201(13) 0.093(8) 0.115(9) -0.008(7) 0.060(9) 0.036(8)
C7 0.140(10) 0.101(8) 0.135(10) 0.001(7) 0.087(8) -0.005(7)
C8 0.225(17) 0.167(17) 0.163(15) 0.022(14) 0.114(14) -0.068(15)
C9 0.213(17) 0.168(16) 0.150(16) 0.048(14) 0.122(13) 0.018(15)
C10 0.242(19) 0.165(16) 0.124(14) -0.007(13) 0.103(14) 0.023(16)
C8B 0.192(12) 0.180(12) 0.179(11) 0.015(9) 0.092(8) -0.009(9)
C9B 0.228(19) 0.137(16) 0.177(17) 0.021(14) 0.099(16) 0.028(16)
C10B 0.219(19) 0.190(17) 0.133(15) 0.001(14) 0.108(14) -0.023(16)
C11 0.096(7) 0.119(8) 0.158(10) -0.025(7) 0.076(7) -0.001(6)
C12 0.27(2) 0.26(2) 0.37(3) 0.107(19) 0.26(2) 0.120(17)
C13 0.126(10) 0.121(9) 0.084(8) 0.000(7) 0.012(7) 0.021(7)
C14 0.26(2) 0.182(16) 0.187(16) 0.057(13) 0.014(14) 0.057(15)
C15 0.198(17) 0.53(4) 0.107(11) -0.083(17) 0.022(11) 0.13(2)
C16 0.116(13) 0.34(3) 0.28(2) 0.046(19) -0.016(14) -0.084(15)
C17 0.092(7) 0.090(6) 0.125(8) 0.000(6) 0.057(6) 0.020(5)
C18 0.121(17) 0.15(2) 0.20(2) -0.035(19) 0.100(15) 0.039(17)
C17B 0.092(7) 0.090(6) 0.125(8) 0.000(6) 0.057(6) 0.020(5)
C19 0.173(8) 0.120(7) 0.137(8) -0.015(6) 0.082(7) 0.014(6)
C20 0.209(12) 0.182(12) 0.189(11) -0.003(8) 0.090(8) -0.013(9)
C21 0.241(17) 0.145(14) 0.119(13) -0.037(12) 0.107(13) -0.025(15)
C22 0.196(12) 0.177(12) 0.176(12) -0.009(8) 0.084(8) -0.019(8)
C20B 0.187(11) 0.171(11) 0.169(11) -0.010(8) 0.088(8) -0.006(8)
C21B 0.235(18) 0.169(16) 0.142(15) -0.013(14) 0.069(15) 0.002(16)
C22B 0.219(17) 0.168(16) 0.145(15) -0.039(14) 0.078(14) -0.010(15)
C23 0.180(12) 0.131(10) 0.157(11) 0.022(8) 0.122(10) 0.069(9)
C24 0.234(16) 0.105(9) 0.120(10) -0.010(8) 0.065(11) 0.028(10)
C25 0.088(7) 0.136(9) 0.110(8) -0.018(7) 0.048(7) -0.049(7)
C26 0.108(9) 0.234(15) 0.124(10) -0.006(10) 0.047(8) -0.047(10)
C27 0.113(9) 0.190(13) 0.142(11) 0.005(9) 0.052(8) -0.055(8)
C28 0.197(14) 0.134(11) 0.36(2) -0.126(13) 0.183(16) -0.083(10)
C29 0.105(8) 0.137(10) 0.149(10) 0.017(8) 0.090(8) 0.018(7)
C30 0.117(9) 0.151(11) 0.176(12) 0.012(9) 0.078(9) -0.021(8)

loop_
_atom_type_symbol
_atom_type_description
_atom_type_scat_dispersion_real
_atom_type_scat_dispersion_imag
_atom_type_scat_source
C C 0.0033 0.0016 'International Tables Vol C Tables 4.2.6.8 and 6.1.1.4'
H H 0.0000 0.0000 'International Tables Vol C Tables 4.2.6.8 and 6.1.1.4'
Ni Ni 0.3393 1.1124 'International Tables Vol C Tables 4.2.6.8 and 6.1.1.4'
S S 0.1246 0.1234 'International Tables Vol C Tables 4.2.6.8 and 6.1.1.4'

loop_
_geom_angle_atom_site_label_1
_geom_angle_atom_site_label_2
_geom_angle_atom_site_label_3
_geom_angle
_geom_angle_site_symmetry_1
_geom_angle_site_symmetry_3
S10 Ni1 S2 177.15(10) 3_565 .
S10 Ni1 S1 95.96(11) 3_565 .
S2 Ni1 S1 82.82(11) . .
S10 Ni1 S9 83.44(11) 3_565 3_565
S2 Ni1 S9 97.94(10) . 3_565
S1 Ni1 S9 176.33(11) . 3_565
S2 Ni2 S4 178.21(11) . .
S2 Ni2 S3 95.91(10) . .
S4 Ni2 S3 83.01(10) . .
S2 Ni2 S1 82.93(10) . .
S4 Ni2 S1 98.27(10) . .
S3 Ni2 S1 175.15(11) . .
S4 Ni3 S3 83.15(10) . .
S4 Ni3 S6 179.33(11) . .
S3 Ni3 S6 96.57(10) . .
S4 Ni3 S5 96.69(10) . .
S3 Ni3 S5 176.64(11) . .
S6 Ni3 S5 83.55(10) . .
S8 Ni4 S7 82.95(11) . .
S8 Ni4 S5 96.00(11) . .
S7 Ni4 S5 176.69(11) . .
S8 Ni4 S6 179.59(11) . .
S7 Ni4 S6 97.44(10) . .
S5 Ni4 S6 83.61(10) . .
S10 Ni5 S8 177.98(11) . .
S10 Ni5 S7 95.97(11) . .
S8 Ni5 S7 82.48(11) . .
S10 Ni5 S9 83.29(10) . .
S8 Ni5 S9 98.32(11) . .
S7 Ni5 S9 176.66(11) . .
C1 S1 Ni1 106.7(4) . .
C1 S1 Ni2 109.0(4) . .
Ni1 S1 Ni2 92.24(10) . .
C5 S2 Ni2 110.3(4) . .
C5 S2 Ni1 109.0(4) . .
Ni2 S2 Ni1 93.06(10) . .
C7 S3 Ni3 111.1(4) . .
C7 S3 Ni2 111.1(3) . .
Ni3 S3 Ni2 88.85(9) . .
C11 S4 Ni2 111.1(4) . .
C11 S4 Ni3 112.0(3) . .
Ni2 S4 Ni3 89.31(9) . .
C13 S5 Ni4 109.3(4) . .
C13 S5 Ni3 110.3(5) . .
Ni4 S5 Ni3 88.81(10) . .
C17 S6 Ni3 112.2(3) . .
C17 S6 Ni4 111.8(3) . .
Ni3 S6 Ni4 88.81(9) . .
C19 S7 Ni4 108.1(4) . .
C19 S7 Ni5 108.5(4) . .
Ni4 S7 Ni5 91.76(10) . .
C23 S8 Ni4 109.9(4) . .
C23 S8 Ni5 109.3(4) . .
Ni4 S8 Ni5 92.39(11) . .
C25 S9 Ni1 108.3(4) . 3_565
C25 S9 Ni5 107.5(4) . .
Ni1 S9 Ni5 92.58(10) 3_565 .
C29 S10 Ni5 108.8(4) . .
C29 S10 Ni1 109.1(4) . 3_565
Ni5 S10 Ni1 94.01(10) . 3_565
C3 C1 C2 109.2(9) . .
C3 C1 C4B 39.9(11) . .
C2 C1 C4B 139.1(16) . .
C3 C1 C2B 119.1(18) . .
C2 C1 C2B 59.7(10) . .
C4B C1 C2B 106.5(9) . .
C3 C1 C3B 64.5(11) . .
C2 C1 C3B 53.3(10) . .
C4B C1 C3B 104.3(8) . .
C2B C1 C3B 106.4(9) . .
C3 C1 C4 107.5(8) . .
C2 C1 C4 104.7(8) . .
C4B C1 C4 73.6(12) . .
C2B C1 C4 45.0(10) . .
C3B C1 C4 144.7(15) . .
C3 C1 S1 117.8(13) . .
C2 C1 S1 112.8(11) . .
C4B C1 S1 107.0(13) . .
C2B C1 S1 121.2(13) . .
C3B C1 S1 110.2(12) . .
C4 C1 S1 103.8(12) . .
C1 C2 H2A 109.5 . .
C1 C2 H2B 109.5 . .
H2A C2 H2B 109.5 . .
C1 C2 H2C 109.5 . .
H2A C2 H2C 109.5 . .
H2B C2 H2C 109.5 . .
C1 C3 H3A 109.5 . .
C1 C3 H3B 109.5 . .
H3A C3 H3B 109.5 . .
C1 C3 H3C 109.5 . .
H3A C3 H3C 109.5 . .
H3B C3 H3C 109.5 . .
C1 C4 H4A 109.5 . .
C1 C4 H4B 109.5 . .
H4A C4 H4B 109.5 . .
C1 C4 H4C 109.5 . .
H4A C4 H4C 109.5 . .
H4B C4 H4C 109.5 . .
C1 C2B H2BA 109.5 . .
C1 C2B H2BB 109.5 . .
H2BA C2B H2BB 109.5 . .
C1 C2B H2BC 109.5 . .
H2BA C2B H2BC 109.5 . .
H2BB C2B H2BC 109.5 . .
C1 C3B H3BA 109.5 . .
C1 C3B H3BB 109.5 . .
H3BA C3B H3BB 109.5 . .
C1 C3B H3BC 109.5 . .
H3BA C3B H3BC 109.5 . .
H3BB C3B H3BC 109.5 . .
C1 C4B H4BA 109.5 . .
C1 C4B H4BB 109.5 . .
H4BA C4B H4BB 109.5 . .
C1 C4B H4BC 109.5 . .
H4BA C4B H4BC 109.5 . .
H4BB C4B H4BC 109.5 . .
C6 C5 S2 114.1(7) . .
C6 C5 H5A 108.7 . .
S2 C5 H5A 108.7 . .
C6 C5 H5B 108.7 . .
S2 C5 H5B 108.7 . .
H5A C5 H5B 107.6 . .
C5 C6 H6A 109.5 . .
C5 C6 H6B 109.5 . .
H6A C6 H6B 109.5 . .
C5 C6 H6C 109.5 . .
H6A C6 H6C 109.5 . .
H6B C6 H6C 109.5 . .
C9B C7 C9 33.7(13) . .
C9B C7 C8 77.5(14) . .
C9 C7 C8 108.3(8) . .
C9B C7 C10B 108.3(9) . .
C9 C7 C10B 79.9(14) . .
C8 C7 C10B 124(2) . .
C9B C7 C10 130.0(19) . .
C9 C7 C10 106.4(8) . .
C8 C7 C10 107.4(8) . .
C10B C7 C10 27.4(14) . .
C9B C7 C8B 106.8(9) . .
C9 C7 C8B 134.3(16) . .
C8 C7 C8B 30.0(14) . .
C10B C7 C8B 107.3(9) . .
C10 C7 C8B 83.7(16) . .
C9B C7 S3 115.4(13) . .
C9 C7 S3 113.2(12) . .
C8 C7 S3 113.1(12) . .
C10B C7 S3 113.6(14) . .
C10 C7 S3 108.1(14) . .
C8B C7 S3 104.9(14) . .
C7 C8 H8A 109.5 . .
C7 C8 H8B 109.5 . .
H8A C8 H8B 109.5 . .
C7 C8 H8C 109.5 . .
H8A C8 H8C 109.5 . .
H8B C8 H8C 109.5 . .
C7 C9 H9A 109.5 . .
C7 C9 H9B 109.5 . .
H9A C9 H9B 109.5 . .
C7 C9 H9C 109.5 . .
H9A C9 H9C 109.5 . .
H9B C9 H9C 109.5 . .
C7 C10 H10A 109.5 . .
C7 C10 H10B 109.5 . .
H10A C10 H10B 109.5 . .
C7 C10 H10C 109.5 . .
H10A C10 H10C 109.5 . .
H10B C10 H10C 109.5 . .
C7 C8B H8BA 109.5 . .
C7 C8B H8BB 109.5 . .
H8BA C8B H8BB 109.5 . .
C7 C8B H8BC 109.5 . .
H8BA C8B H8BC 109.5 . .
H8BB C8B H8BC 109.5 . .
C7 C9B H9BA 109.5 . .
C7 C9B H9BB 109.5 . .
H9BA C9B H9BB 109.5 . .
C7 C9B H9BC 109.5 . .
H9BA C9B H9BC 109.5 . .
H9BB C9B H9BC 109.5 . .
C7 C10B H10D 109.5 . .
C7 C10B H10E 109.5 . .
H10D C10B H10E 109.5 . .
C7 C10B H10F 109.5 . .
H10D C10B H10F 109.5 . .
H10E C10B H10F 109.5 . .
C12 C11 S4 111.8(9) . .
C12 C11 H11A 109.2 . .
S4 C11 H11A 109.2 . .
C12 C11 H11B 109.2 . .
S4 C11 H11B 109.2 . .
H11A C11 H11B 107.9 . .
C11 C12 H12A 109.5 . .
C11 C12 H12B 109.5 . .
H12A C12 H12B 109.5 . .
C11 C12 H12C 109.5 . .
H12A C12 H12C 109.5 . .
H12B C12 H12C 109.5 . .
C15 C13 C14 108.5(15) . .
C15 C13 C16 107.6(14) . .
C14 C13 C16 110.9(13) . .
C15 C13 S5 115.5(10) . .
C14 C13 S5 108.1(9) . .
C16 C13 S5 106.2(10) . .
C13 C14 H14A 109.5 . .
C13 C14 H14B 109.5 . .
H14A C14 H14B 109.5 . .
C13 C14 H14C 109.5 . .
H14A C14 H14C 109.5 . .
H14B C14 H14C 109.5 . .
C13 C15 H15A 109.5 . .
C13 C15 H15B 109.5 . .
H15A C15 H15B 109.5 . .
C13 C15 H15C 109.5 . .
H15A C15 H15C 109.5 . .
H15B C15 H15C 109.5 . .
C13 C16 H16A 109.5 . .
C13 C16 H16B 109.5 . .
H16A C16 H16B 109.5 . .
C13 C16 H16C 109.5 . .
H16A C16 H16C 109.5 . .
H16B C16 H16C 109.5 . .
C18 C17 S6 112.3(12) . .
C18 C17 H17A 109.1 . .
S6 C17 H17A 109.1 . .
C18 C17 H17B 109.1 . .
S6 C17 H17B 109.1 . .
H17A C17 H17B 107.9 . .
C17 C18 H18A 109.5 . .
C17 C18 H18B 109.5 . .
H18A C18 H18B 109.5 . .
C17 C18 H18C 109.5 . .
H18A C18 H18C 109.5 . .
H18B C18 H18C 109.5 . .
H18D C18B H18E 109.5 . .
H18D C18B H18F 109.5 . .
H18E C18B H18F 109.5 . .
C20 C19 C22B 81.3(14) . .
C20 C19 C22 108.2(9) . .
C22B C19 C22 33.4(12) . .
C20 C19 C21B 109(2) . .
C22B C19 C21B 106.9(9) . .
C22 C19 C21B 79.7(14) . .
C20 C19 C21 106.9(9) . .
C22B C19 C21 133.5(15) . .
C22 C19 C21 105.3(8) . .
C21B C19 C21 26.6(14) . .
C20 C19 C20B 26.3(14) . .
C22B C19 C20B 106.6(9) . .
C22 C19 C20B 134.4(15) . .
C21B C19 C20B 107.2(9) . .
C21 C19 C20B 93.7(17) . .
C20 C19 S7 115.1(14) . .
C22B C19 S7 113.9(11) . .
C22 C19 S7 116.5(12) . .
C21B C19 S7 122.8(14) . .
C21 C19 S7 103.8(12) . .
C20B C19 S7 97.7(13) . .
C19 C20 H20A 109.5 . .
C19 C20 H20B 109.5 . .
H20A C20 H20B 109.5 . .
C19 C20 H20C 109.5 . .
H20A C20 H20C 109.5 . .
H20B C20 H20C 109.5 . .
C19 C21 H21A 109.5 . .
C19 C21 H21B 109.5 . .
H21A C21 H21B 109.5 . .
C19 C21 H21C 109.5 . .
H21A C21 H21C 109.5 . .
H21B C21 H21C 109.5 . .
C19 C22 H22A 109.5 . .
C19 C22 H22B 109.5 . .
H22A C22 H22B 109.5 . .
C19 C22 H22C 109.5 . .
H22A C22 H22C 109.5 . .
H22B C22 H22C 109.5 . .
C19 C20B H20D 109.5 . .
C19 C20B H20E 109.5 . .
H20D C20B H20E 109.5 . .
C19 C20B H20F 109.5 . .
H20D C20B H20F 109.5 . .
H20E C20B H20F 109.5 . .
C19 C21B H21D 109.5 . .
C19 C21B H21E 109.5 . .
H21D C21B H21E 109.5 . .
C19 C21B H21F 109.5 . .
H21D C21B H21F 109.5 . .
H21E C21B H21F 109.5 . .
C19 C22B H22D 109.5 . .
C19 C22B H22E 109.5 . .
H22D C22B H22E 109.5 . .
C19 C22B H22F 109.5 . .
H22D C22B H22F 109.5 . .
H22E C22B H22F 109.5 . .
C24 C23 S8 113.2(8) . .
C24 C23 H23A 108.9 . .
S8 C23 H23A 108.9 . .
C24 C23 H23B 108.9 . .
S8 C23 H23B 108.9 . .
H23A C23 H23B 107.8 . .
C23 C24 H24A 109.5 . .
C23 C24 H24B 109.5 . .
H24A C24 H24B 109.5 . .
C23 C24 H24C 109.5 . .
H24A C24 H24C 109.5 . .
H24B C24 H24C 109.5 . .
C28 C25 C26 111.3(11) . .
C28 C25 C27 111.7(11) . .
C26 C25 C27 109.7(9) . .
C28 C25 S9 110.4(7) . .
C26 C25 S9 107.0(8) . .
C27 C25 S9 106.5(7) . .
C25 C26 H26A 109.5 . .
C25 C26 H26B 109.5 . .
H26A C26 H26B 109.5 . .
C25 C26 H26C 109.5 . .
H26A C26 H26C 109.5 . .
H26B C26 H26C 109.5 . .
C25 C27 H27A 109.5 . .
C25 C27 H27B 109.5 . .
H27A C27 H27B 109.5 . .
C25 C27 H27C 109.5 . .
H27A C27 H27C 109.5 . .
H27B C27 H27C 109.5 . .
C25 C28 H28A 109.5 . .
C25 C28 H28B 109.5 . .
H28A C28 H28B 109.5 . .
C25 C28 H28C 109.5 . .
H28A C28 H28C 109.5 . .
H28B C28 H28C 109.5 . .
C30 C29 S10 113.6(7) . .
C30 C29 H29A 108.9 . .
S10 C29 H29A 108.9 . .
C30 C29 H29B 108.9 . .
S10 C29 H29B 108.9 . .
H29A C29 H29B 107.7 . .
C29 C30 H30A 109.5 . .
C29 C30 H30B 109.5 . .
H30A C30 H30B 109.5 . .
C29 C30 H30C 109.5 . .
H30A C30 H30C 109.5 . .
H30B C30 H30C 109.5 . .

loop_
_geom_bond_atom_site_label_1
_geom_bond_atom_site_label_2
_geom_bond_distance
_geom_bond_site_symmetry_2
Ni1 S10 2.200(3) 3_565
Ni1 S2 2.202(3) .
Ni1 S1 2.207(3) .
Ni1 S9 2.213(3) 3_565
Ni2 S2 2.189(3) .
Ni2 S4 2.194(3) .
Ni2 S3 2.208(3) .
Ni2 S1 2.214(3) .
Ni3 S4 2.196(3) .
Ni3 S3 2.199(3) .
Ni3 S6 2.206(3) .
Ni3 S5 2.208(3) .
Ni4 S8 2.194(3) .
Ni4 S7 2.197(3) .
Ni4 S5 2.205(3) .
Ni4 S6 2.207(3) .
Ni5 S10 2.190(3) .
Ni5 S8 2.195(3) .
Ni5 S7 2.215(3) .
Ni5 S9 2.229(3) .
S1 C1 1.819(10) .
S2 C5 1.801(10) .
S3 C7 1.810(9) .
S4 C11 1.850(9) .
S5 C13 1.852(10) .
S6 C17 1.825(9) .
S7 C19 1.810(10) .
S8 C23 1.830(10) .
S9 C25 1.875(9) .
S9 Ni1 2.213(3) 3_565
S10 C29 1.812(9) .
S10 Ni1 2.200(3) 3_565
C1 C3 1.469(9) .
C1 C2 1.500(9) .
C1 C4B 1.509(10) .
C1 C2B 1.493(9) .
C1 C3B 1.516(9) .
C1 C4 1.521(9) .
C2 H2A 0.9600 .
C2 H2B 0.9600 .
C2 H2C 0.9600 .
C3 H3A 0.9600 .
C3 H3B 0.9600 .
C3 H3C 0.9600 .
C4 H4A 0.9600 .
C4 H4B 0.9600 .
C4 H4C 0.9600 .
C2B H2BA 0.9600 .
C2B H2BB 0.9600 .
C2B H2BC 0.9600 .
C3B H3BA 0.9600 .
C3B H3BB 0.9600 .
C3B H3BC 0.9600 .
C4B H4BA 0.9600 .
C4B H4BB 0.9600 .
C4B H4BC 0.9600 .
C5 C6 1.494(13) .
C5 H5A 0.9700 .
C5 H5B 0.9700 .
C6 H6A 0.9600 .
C6 H6B 0.9600 .
C6 H6C 0.9600 .
C7 C9B 1.488(9) .
C7 C9 1.492(9) .
C7 C8 1.494(9) .
C7 C10B 1.495(9) .
C7 C10 1.511(9) .
C7 C8B 1.511(9) .
C8 H8A 0.9600 .
C8 H8B 0.9600 .
C8 H8C 0.9600 .
C9 H9A 0.9600 .
C9 H9B 0.9600 .
C9 H9C 0.9600 .
C10 H10A 0.9600 .
C10 H10B 0.9600 .
C10 H10C 0.9600 .
C8B H8BA 0.9600 .
C8B H8BB 0.9600 .
C8B H8BC 0.9600 .
C9B H9BA 0.9600 .
C9B H9BB 0.9600 .
C9B H9BC 0.9600 .
C10B H10D 0.9600 .
C10B H10E 0.9600 .
C10B H10F 0.9600 .
C11 C12 1.420(14) .
C11 H11A 0.9700 .
C11 H11B 0.9700 .
C12 H12A 0.9600 .
C12 H12B 0.9600 .
C12 H12C 0.9600 .
C13 C15 1.418(15) .
C13 C14 1.502(16) .
C13 C16 1.508(17) .
C14 H14A 0.9600 .
C14 H14B 0.9600 .
C14 H14C 0.9600 .
C15 H15A 0.9600 .
C15 H15B 0.9600 .
C15 H15C 0.9600 .
C16 H16A 0.9600 .
C16 H16B 0.9600 .
C16 H16C 0.9600 .
C17 C18 1.507(9) .
C17 H17A 0.9700 .
C17 H17B 0.9700 .
C18 H18A 0.9600 .
C18 H18B 0.9600 .
C18 H18C 0.9600 .
C18B H18D 0.9600 .
C18B H18E 0.9600 .
C18B H18F 0.9600 .
C19 C20 1.491(9) .
C19 C22B 1.487(9) .
C19 C22 1.494(9) .
C19 C21B 1.501(9) .
C19 C21 1.520(9) .
C19 C20B 1.514(9) .
C20 H20A 0.9600 .
C20 H20B 0.9600 .
C20 H20C 0.9600 .
C21 H21A 0.9600 .
C21 H21B 0.9600 .
C21 H21C 0.9600 .
C22 H22A 0.9600 .
C22 H22B 0.9600 .
C22 H22C 0.9600 .
C20B H20D 0.9600 .
C20B H20E 0.9600 .
C20B H20F 0.9600 .
C21B H21D 0.9600 .
C21B H21E 0.9600 .
C21B H21F 0.9600 .
C22B H22D 0.9600 .
C22B H22E 0.9600 .
C22B H22F 0.9600 .
C23 C24 1.503(14) .
C23 H23A 0.9700 .
C23 H23B 0.9700 .
C24 H24A 0.9600 .
C24 H24B 0.9600 .
C24 H24C 0.9600 .
C25 C28 1.493(14) .
C25 C26 1.514(14) .
C25 C27 1.528(13) .
C26 H26A 0.9600 .
C26 H26B 0.9600 .
C26 H26C 0.9600 .
C27 H27A 0.9600 .
C27 H27B 0.9600 .
C27 H27C 0.9600 .
C28 H28A 0.9600 .
C28 H28B 0.9600 .
C28 H28C 0.9600 .
C29 C30 1.512(13) .
C29 H29A 0.9700 .
C29 H29B 0.9700 .
C30 H30A 0.9600 .
C30 H30B 0.9600 .
C30 H30C 0.9600 .
